data_4306493
loop_
_publ_author_name
'Hyun Jee Kim'
'Shim Sung Lee'

_publ_section_title
;
Anion-Controlled Endo- and Exocyclic Disilver(I) Complexes of an
S2O3 Macrocycle
;
_journal_name_full 'Inorganic Chemistry'
_journal_page_first 10807
_journal_page_last 10809
_journal_paper_doi 10.1021/ic801316e
_journal_volume 47
_journal_year 2008
_chemical_formula_moiety 'C42 H52 Ag2 O6 S4, 2(Cl O4), 0.5O'
_chemical_formula_sum 'C42 H53 Ag2 Cl2 O14.5 S4'
_chemical_formula_weight 1204.72
_chemical_name_systematic
; 
 ? 
;
_space_group_IT_number 85
_symmetry_cell_setting tetragonal
_symmetry_space_group_name_Hall '-P 4a'
_symmetry_space_group_name_H-M 'P 4/n :2'
_atom_sites_solution_hydrogens geom
_atom_sites_solution_primary direct
_atom_sites_solution_secondary difmap
_audit_creation_method SHELXTL
_cell_angle_alpha 90.00
_cell_angle_beta 90.00
_cell_angle_gamma 90.00
_cell_formula_units_Z 4
_cell_length_a 22.3836(4)
_cell_length_b 22.3836(4)
_cell_length_c 9.8760(4)
_cell_measurement_reflns_used 7163
_cell_measurement_temperature 173(2)
_cell_measurement_theta_max 24.93
_cell_measurement_theta_min 2.25
_cell_volume 4948.1(2)
_computing_cell_refinement 'Bruker SMART'
_computing_data_collection 'Bruker SMART'
_computing_data_reduction 'Bruker SAINT'
_computing_molecular_graphics 'Bruker SHELXTL'
_computing_publication_material 'Bruker SHELXTL'
_computing_structure_refinement 'Bruker SHELXTL'
_computing_structure_solution 'Bruker SHELXTL'
_diffrn_ambient_temperature 173(2)
_diffrn_measured_fraction_theta_full 0.995
_diffrn_measured_fraction_theta_max 0.995
_diffrn_measurement_device_type 'CCD area detector'
_diffrn_measurement_method 'phi and omega scans'
_diffrn_radiation_monochromator graphite
_diffrn_radiation_source 'fine-focus sealed tube'
_diffrn_radiation_type MoK\a
_diffrn_radiation_wavelength 0.71073
_diffrn_reflns_av_R_equivalents 0.0428
_diffrn_reflns_av_sigmaI/netI 0.0364
_diffrn_reflns_limit_h_max 28
_diffrn_reflns_limit_h_min -28
_diffrn_reflns_limit_k_max 26
_diffrn_reflns_limit_k_min -28
_diffrn_reflns_limit_l_max 11
_diffrn_reflns_limit_l_min -12
_diffrn_reflns_number 30344
_diffrn_reflns_theta_full 27.50
_diffrn_reflns_theta_max 27.50
_diffrn_reflns_theta_min 1.29
_exptl_absorpt_coefficient_mu 1.131
_exptl_absorpt_correction_T_max
; 
Ratio of minimum to maximum apparent transmission:  0.884590 
;
_exptl_absorpt_correction_type empirical
_exptl_absorpt_process_details SADABS
_exptl_crystal_colour colorless
_exptl_crystal_density_diffrn 1.617
_exptl_crystal_density_method 'not measured'
_exptl_crystal_description block
_exptl_crystal_F_000 2452
_exptl_crystal_size_max 0.35
_exptl_crystal_size_mid 0.30
_exptl_crystal_size_min 0.20
_refine_diff_density_max 1.459
_refine_diff_density_min -1.484
_refine_diff_density_rms 0.114
_refine_ls_extinction_method none
_refine_ls_goodness_of_fit_ref 1.047
_refine_ls_hydrogen_treatment constr
_refine_ls_matrix_type full
_refine_ls_number_parameters 314
_refine_ls_number_reflns 5652
_refine_ls_number_restraints 0
_refine_ls_restrained_S_all 1.047
_refine_ls_R_factor_all 0.1023
_refine_ls_R_factor_gt 0.0608
_refine_ls_shift/su_max 0.000
_refine_ls_shift/su_mean 0.000
_refine_ls_structure_factor_coef Fsqd
_refine_ls_weighting_details 'calc w=1/[\s^2^(Fo^2^)+(0.1129P)^2^+12.6146P] where P=(Fo^2^+2Fc^2^)/3'
_refine_ls_weighting_scheme calc
_refine_ls_wR_factor_gt 0.1795
_refine_ls_wR_factor_ref 0.2248
_reflns_number_gt 3658
_reflns_number_total 5652
_reflns_threshold_expression >2sigma(I)
_cod_data_source_file ic801316e_si_002_2.cif
_cod_data_source_block Complex2
_cod_depositor_comments
;
The following automatic conversions were performed:
'_symmetry_cell_setting' value 'Tetragonal' changed to 'tetragonal'
according to '/home/saulius/struct/CIF-dictionaries/cif_core.dic'
dictionary named 'cif_core.dic' version 2.4.1 from
2010-06-29.

'_exptl_absorpt_correction_type' value 'Empirical' changed to
'empirical' according to
'/home/saulius/struct/CIF-dictionaries/cif_core.dic' dictionary named
'cif_core.dic' version 2.4.1 from 2010-06-29.

Automatic conversion script
Id: cif_fix_enum 1527 2010-12-29 10:47:43Z saulius 
;
_cod_original_sg_symbol_H-M 'P 4/n'
_cod_original_formula_sum 'C42 H53 Ag2 Cl2 O14.50 S4'
_cod_database_code 4306493

loop_
_symmetry_equiv_pos_as_xyz
'x, y, z'
'-x+1/2, -y+1/2, z'
'-y+1/2, x, z'
'y, -x+1/2, z'
'-x, -y, -z'
'x-1/2, y-1/2, -z'
'y-1/2, -x, -z'
'-y, x-1/2, -z'

loop_
_atom_site_label
_atom_site_type_symbol
_atom_site_fract_x
_atom_site_fract_y
_atom_site_fract_z
_atom_site_U_iso_or_equiv
_atom_site_adp_type
_atom_site_occupancy
_atom_site_symmetry_multiplicity
_atom_site_calc_flag
_atom_site_refinement_flags
_atom_site_disorder_assembly
_atom_site_disorder_group
Ag1 Ag 0.43195(3) 0.42273(3) 0.43841(6) 0.0763(3) Uani 1 1 d . . .
S1 S 0.52284(6) 0.42891(6) 0.57281(13) 0.0435(3) Uani 1 1 d . . .
S2 S 0.66667(8) 0.60644(9) 0.64257(17) 0.0665(5) Uani 1 1 d . . .
O1 O 0.64582(16) 0.36683(17) 0.4598(3) 0.0428(9) Uani 1 1 d . . .
O2 O 0.6576(2) 0.5017(2) 0.3607(5) 0.0683(13) Uani 1 1 d . . .
O3 O 0.5834(2) 0.5165(2) 0.7788(5) 0.0728(14) Uani 1 1 d . . .
C1 C 0.6968(2) 0.3811(3) 0.3769(6) 0.0476(13) Uani 1 1 d . . .
H1A H 0.7208 0.3448 0.3597 0.057 Uiso 1 1 calc R . .
H1B H 0.7223 0.4109 0.4229 0.057 Uiso 1 1 calc R . .
C2 C 0.6734(3) 0.4059(3) 0.2463(7) 0.0571(16) Uani 1 1 d . . .
H2A H 0.7075 0.4176 0.1882 0.069 Uiso 1 1 calc R . .
H2B H 0.6506 0.3745 0.1983 0.069 Uiso 1 1 calc R . .
C3 C 0.6340(3) 0.4589(3) 0.2679(7) 0.0636(18) Uani 1 1 d . . .
H3A H 0.6272 0.4787 0.1796 0.076 Uiso 1 1 calc R . .
H3B H 0.5948 0.4449 0.3019 0.076 Uiso 1 1 calc R . .
C4 C 0.7035(3) 0.5374(3) 0.3236(6) 0.0605(17) Uani 1 1 d . . .
C5 C 0.7227(3) 0.5472(3) 0.1919(7) 0.0636(17) Uani 1 1 d . . .
H5A H 0.7047 0.5258 0.1195 0.076 Uiso 1 1 calc R . .
C6 C 0.7676(4) 0.5877(4) 0.1646(9) 0.084(2) Uani 1 1 d . . .
H6A H 0.7803 0.5938 0.0739 0.101 Uiso 1 1 calc R . .
C7 C 0.7944(4) 0.6194(5) 0.2685(12) 0.102(3) Uani 1 1 d . . .
H7A H 0.8241 0.6485 0.2491 0.123 Uiso 1 1 calc R . .
C8 C 0.7779(4) 0.6088(5) 0.3979(12) 0.102(3) Uani 1 1 d . . .
H8A H 0.7967 0.6301 0.4692 0.122 Uiso 1 1 calc R . .
C9 C 0.7337(4) 0.5672(4) 0.4286(7) 0.082(3) Uani 1 1 d . . .
C10 C 0.7180(5) 0.5515(5) 0.5742(7) 0.105(4) Uani 1 1 d . . .
H10A H 0.7549 0.5506 0.6297 0.126 Uiso 1 1 calc R . .
H10B H 0.6995 0.5114 0.5775 0.126 Uiso 1 1 calc R . .
C11 C 0.6639(4) 0.5823(6) 0.8185(7) 0.101(4) Uani 1 1 d . . .
H11A H 0.7048 0.5840 0.8561 0.122 Uiso 1 1 calc R . .
H11B H 0.6392 0.6112 0.8699 0.122 Uiso 1 1 calc R . .
C12 C 0.6395(4) 0.5210(6) 0.8421(8) 0.106(4) Uani 1 1 d . . .
H12A H 0.6671 0.4908 0.8044 0.128 Uiso 1 1 calc R . .
H12B H 0.6353 0.5137 0.9405 0.128 Uiso 1 1 calc R . .
C13 C 0.5505(4) 0.4695(3) 0.8335(7) 0.080(3) Uani 1 1 d . . .
H13A H 0.5344 0.4812 0.9230 0.096 Uiso 1 1 calc R . .
H13B H 0.5765 0.4342 0.8463 0.096 Uiso 1 1 calc R . .
C14 C 0.5005(3) 0.4542(3) 0.7407(7) 0.067(2) Uani 1 1 d . . .
H14A H 0.4748 0.4899 0.7304 0.080 Uiso 1 1 calc R . .
H14B H 0.4761 0.4225 0.7835 0.080 Uiso 1 1 calc R . .
C15 C 0.5433(2) 0.3510(2) 0.6044(6) 0.0424(12) Uani 1 1 d . . .
H15A H 0.5128 0.3326 0.6638 0.051 Uiso 1 1 calc R . .
H15B H 0.5432 0.3291 0.5174 0.051 Uiso 1 1 calc R . .
C16 C 0.6036(2) 0.3443(2) 0.6694(5) 0.0389(11) Uani 1 1 d . . .
C17 C 0.6095(3) 0.3289(3) 0.8039(6) 0.0513(14) Uani 1 1 d . . .
H17A H 0.5748 0.3218 0.8569 0.062 Uiso 1 1 calc R . .
C18 C 0.6657(4) 0.3235(3) 0.8630(6) 0.0634(19) Uani 1 1 d . . .
H18A H 0.6692 0.3129 0.9558 0.076 Uiso 1 1 calc R . .
C19 C 0.7162(3) 0.3335(3) 0.7874(7) 0.0649(18) Uani 1 1 d . . .
H19A H 0.7544 0.3301 0.8285 0.078 Uiso 1 1 calc R . .
C20 C 0.7118(3) 0.3486(3) 0.6512(6) 0.0533(15) Uani 1 1 d . . .
H20A H 0.7468 0.3554 0.5990 0.064 Uiso 1 1 calc R . .
C21 C 0.6557(2) 0.3538(2) 0.5922(5) 0.0407(11) Uani 1 1 d . . .
Cl1 Cl 0.49862(8) 0.33977(8) 0.14708(15) 0.0607(4) Uani 1 1 d . . .
O4 O 0.5126(4) 0.3628(4) 0.2730(7) 0.139(3) Uani 1 1 d . A .
O5 O 0.4395(3) 0.3171(3) 0.1667(9) 0.121(3) Uani 1 1 d . A .
O6 O 0.5402(17) 0.2962(14) 0.113(3) 0.128(12) Uani 0.65(6) 1 d P A 1
O7 O 0.4861(13) 0.3796(8) 0.0419(12) 0.110(8) Uani 0.65(6) 1 d P A 1
O6' O 0.526(2) 0.2859(19) 0.101(4) 0.085(10) Uani 0.35(6) 1 d P A 2
O7' O 0.516(3) 0.3848(14) 0.070(7) 0.19(2) Uani 0.35(6) 1 d P A 2
O1W O 0.7500 0.7500 0.740(3) 0.129(10) Uani 0.50 4 d SP B 1
O2W O 0.7500 0.7500 0.004(2) 0.172(16) Uani 0.50 4 d SP C 2

loop_
_atom_site_aniso_label
_atom_site_aniso_U_11
_atom_site_aniso_U_22
_atom_site_aniso_U_33
_atom_site_aniso_U_23
_atom_site_aniso_U_13
_atom_site_aniso_U_12
Ag1 0.0580(4) 0.0948(5) 0.0762(4) 0.0353(3) -0.0268(3) -0.0050(3)
S1 0.0400(7) 0.0483(8) 0.0421(7) 0.0116(6) 0.0002(5) 0.0063(6)
S2 0.0555(10) 0.0916(13) 0.0524(9) -0.0263(9) -0.0135(7) 0.0156(9)
O1 0.0360(19) 0.053(2) 0.0389(19) 0.0049(16) -0.0022(15) 0.0012(16)
O2 0.081(3) 0.075(3) 0.048(2) 0.015(2) 0.019(2) 0.023(3)
O3 0.093(4) 0.073(3) 0.053(3) 0.011(2) -0.017(2) 0.021(3)
C1 0.035(3) 0.058(3) 0.049(3) 0.006(3) 0.006(2) 0.005(2)
C2 0.047(3) 0.072(4) 0.053(3) 0.011(3) 0.011(3) 0.006(3)
C3 0.051(4) 0.081(5) 0.059(4) 0.022(4) 0.011(3) 0.013(3)
C4 0.064(4) 0.077(5) 0.040(3) 0.004(3) 0.000(3) 0.026(4)
C5 0.071(4) 0.074(5) 0.046(3) -0.001(3) 0.005(3) 0.000(4)
C6 0.087(6) 0.090(6) 0.075(5) -0.005(4) 0.020(4) -0.008(5)
C7 0.079(6) 0.104(7) 0.124(9) -0.041(7) 0.010(6) -0.011(5)
C8 0.064(5) 0.128(8) 0.114(8) -0.063(7) -0.022(5) 0.019(5)
C9 0.073(5) 0.124(7) 0.047(4) -0.016(4) -0.014(3) 0.060(5)
C10 0.107(7) 0.168(9) 0.040(4) -0.013(5) -0.023(4) 0.088(7)
C11 0.073(5) 0.193(12) 0.038(4) -0.034(5) -0.019(4) 0.023(6)
C12 0.087(6) 0.181(12) 0.052(4) 0.015(6) -0.024(4) 0.038(7)
C13 0.144(8) 0.062(4) 0.034(3) 0.001(3) 0.002(4) 0.037(5)
C14 0.079(5) 0.057(4) 0.064(4) 0.018(3) 0.032(4) 0.030(3)
C15 0.043(3) 0.037(3) 0.047(3) 0.006(2) 0.001(2) -0.003(2)
C16 0.047(3) 0.029(2) 0.041(3) 0.000(2) -0.002(2) 0.004(2)
C17 0.071(4) 0.041(3) 0.042(3) 0.003(2) 0.003(3) 0.012(3)
C18 0.098(5) 0.055(4) 0.037(3) 0.003(3) -0.017(3) 0.017(4)
C19 0.069(4) 0.067(4) 0.059(4) 0.003(3) -0.028(3) 0.006(3)
C20 0.043(3) 0.059(4) 0.057(4) -0.001(3) -0.013(3) 0.001(3)
C21 0.041(3) 0.037(3) 0.044(3) 0.001(2) -0.005(2) 0.004(2)
Cl1 0.0730(11) 0.0679(10) 0.0412(7) 0.0067(7) 0.0119(7) -0.0010(8)
O4 0.132(6) 0.199(9) 0.086(5) -0.050(5) -0.030(4) 0.033(6)
O5 0.105(5) 0.100(5) 0.156(7) 0.023(5) 0.019(5) -0.015(4)
O6 0.132(18) 0.14(2) 0.116(14) 0.002(12) 0.039(12) 0.079(17)
O7 0.192(19) 0.095(9) 0.043(7) 0.022(5) 0.029(8) 0.039(10)
O6' 0.13(2) 0.066(13) 0.065(14) 0.025(11) 0.024(13) 0.004(14)
O7' 0.24(5) 0.058(14) 0.27(4) 0.09(2) 0.20(4) 0.040(18)
O1W 0.135(16) 0.135(16) 0.12(2) 0.000 0.000 0.000
O2W 0.25(3) 0.25(3) 0.023(11) 0.000 0.000 0.000

loop_
_atom_type_symbol
_atom_type_description
_atom_type_scat_dispersion_real
_atom_type_scat_dispersion_imag
_atom_type_scat_source
C C 0.0033 0.0016 'International Tables Vol C Tables 4.2.6.8 and 6.1.1.4'
H H 0.0000 0.0000 'International Tables Vol C Tables 4.2.6.8 and 6.1.1.4'
O O 0.0106 0.0060 'International Tables Vol C Tables 4.2.6.8 and 6.1.1.4'
S S 0.1246 0.1234 'International Tables Vol C Tables 4.2.6.8 and 6.1.1.4'
Cl Cl 0.1484 0.1585 'International Tables Vol C Tables 4.2.6.8 and 6.1.1.4'
Ag Ag -0.8971 1.1015 'International Tables Vol C Tables 4.2.6.8 and 6.1.1.4'

loop_
_geom_angle_atom_site_label_1
_geom_angle_atom_site_label_2
_geom_angle_atom_site_label_3
_geom_angle
_geom_angle_site_symmetry_1
_geom_angle_site_symmetry_3
_geom_angle_publ_flag
S1 Ag1 S2 162.11(6) . 5_666 ?
S1 Ag1 O3 122.59(13) . 5_666 ?
S2 Ag1 O3 75.29(14) 5_666 5_666 ?
C14 S1 C15 102.1(3) . . ?
C14 S1 Ag1 106.6(3) . . ?
C15 S1 Ag1 104.39(18) . . ?
C10 S2 C11 100.2(4) . . ?
C10 S2 Ag1 105.7(4) . 5_666 ?
C11 S2 Ag1 101.7(3) . 5_666 ?
C21 O1 C1 117.8(4) . . ?
C4 O2 C3 120.2(5) . . ?
C13 O3 C12 110.8(7) . . ?
C13 O3 Ag1 130.8(4) . 5_666 ?
C12 O3 Ag1 117.0(6) . 5_666 ?
O1 C1 C2 107.2(4) . . ?
C3 C2 C1 112.2(6) . . ?
O2 C3 C2 114.0(6) . . ?
O2 C4 C5 125.7(7) . . ?
O2 C4 C9 116.5(6) . . ?
C5 C4 C9 117.8(8) . . ?
C6 C5 C4 120.9(7) . . ?
C5 C6 C7 120.5(8) . . ?
C8 C7 C6 119.5(10) . . ?
C7 C8 C9 121.3(8) . . ?
C8 C9 C4 119.9(8) . . ?
C8 C9 C10 121.6(9) . . ?
C4 C9 C10 118.5(10) . . ?
C9 C10 S2 110.0(6) . . ?
C12 C11 S2 115.7(6) . . ?
O3 C12 C11 108.9(7) . . ?
O3 C13 C14 109.4(5) . . ?
C13 C14 S1 115.3(5) . . ?
C16 C15 S1 113.2(4) . . ?
C17 C16 C21 118.6(5) . . ?
C17 C16 C15 121.6(5) . . ?
C21 C16 C15 119.8(5) . . ?
C16 C17 C18 120.8(6) . . ?
C19 C18 C17 120.1(6) . . ?
C18 C19 C20 120.5(6) . . ?
C21 C20 C19 119.3(6) . . ?
O1 C21 C20 124.7(5) . . ?
O1 C21 C16 114.7(5) . . ?
C20 C21 C16 120.6(5) . . ?
O7' Cl1 O4 100(3) . . ?
O7' Cl1 O6 101.4(18) . . ?
O4 Cl1 O6 109.0(17) . . ?
O7' Cl1 O7 31(3) . . ?
O4 Cl1 O7 118.4(9) . . ?
O6 Cl1 O7 113.9(14) . . ?
O7' Cl1 O6' 109(2) . . ?
O4 Cl1 O6' 120(2) . . ?
O6 Cl1 O6' 16(4) . . ?
O7 Cl1 O6' 112.9(16) . . ?
O7' Cl1 O5 128(4) . . ?
O4 Cl1 O5 102.7(5) . . ?
O6 Cl1 O5 113.8(18) . . ?
O7 Cl1 O5 98.2(13) . . ?
O6' Cl1 O5 98(2) . . ?

loop_
_geom_bond_atom_site_label_1
_geom_bond_atom_site_label_2
_geom_bond_distance
_geom_bond_site_symmetry_2
_geom_bond_publ_flag
Ag1 S1 2.4330(15) . ?
Ag1 S2 2.4369(18) 5_666 ?
Ag1 O3 2.564(5) 5_666 ?
S1 C14 1.822(7) . ?
S1 C15 1.829(5) . ?
S2 C10 1.813(8) . ?
S2 C11 1.820(9) . ?
S2 Ag1 2.4369(18) 5_666 ?
O1 C21 1.358(6) . ?
O1 C1 1.440(6) . ?
O2 C4 1.351(9) . ?
O2 C3 1.428(9) . ?
O3 C13 1.394(10) . ?
O3 C12 1.405(10) . ?
O3 Ag1 2.564(5) 5_666 ?
C1 C2 1.498(8) . ?
C2 C3 1.492(9) . ?
C4 C5 1.387(9) . ?
C4 C9 1.407(11) . ?
C5 C6 1.381(11) . ?
C6 C7 1.384(13) . ?
C7 C8 1.351(15) . ?
C8 C9 1.391(14) . ?
C9 C10 1.521(11) . ?
C11 C12 1.495(15) . ?
C13 C14 1.485(11) . ?
C15 C16 1.502(7) . ?
C16 C17 1.379(8) . ?
C16 C21 1.410(8) . ?
C17 C18 1.392(10) . ?
C18 C19 1.372(11) . ?
C19 C20 1.391(9) . ?
C20 C21 1.389(8) . ?
Cl1 O7' 1.33(2) . ?
Cl1 O4 1.382(7) . ?
Cl1 O6 1.39(2) . ?
Cl1 O7 1.398(14) . ?
Cl1 O6' 1.43(5) . ?
Cl1 O5 1.431(7) . ?
